data_7100234
loop_
_publ_author_name
X.Fang
T.M.Anderson
Y.Hou
C.L.Hill

_publ_section_title
;
Stereoisomerism in polyoxometalates: structural and spectroscopic studies
of bis(malate)-functionalized cluster systems
;
_journal_name_full 'Chemical Communications'
_journal_paper_doi 10.1039/b508468g
_journal_year 2005
_chemical_formula_moiety '(K+)8, (Na+)10, (C4 H3 O5 3-), Zr2 O120 P4 W32 18-, 54(H2O)'
_chemical_formula_sum 'C8 H114 K8 Na10 O184 P4 W32 Zr4'
_chemical_formula_weight 10069.65
_space_group_IT_number 1
_symmetry_cell_setting triclinic
_symmetry_space_group_name_Hall 'P 1'
_symmetry_space_group_name_H-M 'P 1'
_cell_angle_alpha 92.8710(10)
_cell_angle_beta 96.6390(10)
_cell_angle_gamma 118.5180(10)
_cell_formula_units_Z 1
_cell_length_a 13.8263(9)
_cell_length_b 14.3085(10)
_cell_length_c 26.3344(18)
_cell_measurement_temperature 173(2)
_cell_volume 4513.8(5)
_diffrn_ambient_temperature 173(2)
_exptl_crystal_density_diffrn 3.704
_cod_depositor_comments
;
The following automatic conversions were performed:
'_symmetry_cell_setting' value 'Triclinic' changed to 'triclinic'
according to '/home/saulius/struct/CIF-dictionaries/cif_core.dic'
dictionary named 'cif_core.dic' version 2.4.1 from 2010-06-29.

Automatic conversion script
Id: cif_fix_enum 1527 2010-12-29 10:47:43Z saulius 
;
_cod_database_code 7100234

loop_
_symmetry_equiv_pos_as_xyz
'x, y, z'

loop_
_atom_site_label
_atom_site_type_symbol
_atom_site_fract_x
_atom_site_fract_y
_atom_site_fract_z
_atom_site_U_iso_or_equiv
_atom_site_adp_type
_atom_site_occupancy
_atom_site_symmetry_multiplicity
_atom_site_calc_flag
_atom_site_refinement_flags
_atom_site_disorder_assembly
_atom_site_disorder_group
W1 W 0.96833(7) 0.38752(6) 0.95554(3) 0.01315(16) Uani 1 1 d . . .
W2 W 0.95943(7) 0.61280(6) 0.99606(3) 0.01358(7) Uani 1 1 d . . .
W3 W 0.71809(7) 0.37920(6) 0.95277(3) 0.01258(15) Uani 1 1 d . . .
W4 W 0.64436(6) 0.27770(6) 0.81389(3) 0.00882(15) Uani 1 1 d . . .
W5 W 0.89232(6) 0.28816(6) 0.81568(3) 0.00967(15) Uani 1 1 d . . .
W6 W 1.15246(6) 0.54034(6) 0.86294(3) 0.01099(15) Uani 1 1 d . . .
W7 W 1.14247(6) 0.76053(6) 0.90274(3) 0.01068(15) Uani 1 1 d . . .
W8 W 0.86928(6) 0.75030(6) 0.90015(3) 0.01072(15) Uani 1 1 d . . .
W9 W 0.63384(6) 0.52193(6) 0.85808(3) 0.00962(15) Uani 1 1 d . . .
W10 W 0.65537(6) 0.36032(6) 0.67912(3) 0.00800(15) Uani 1 1 d . . .
W11 W 0.90112(6) 0.36975(6) 0.68134(3) 0.00889(15) Uani 1 1 d . . .
W12 W 1.15719(6) 0.61858(6) 0.72803(3) 0.00983(15) Uani 1 1 d . . .
W13 W 1.14630(6) 0.84019(6) 0.76716(3) 0.00815(15) Uani 1 1 d . . .
W14 W 0.87994(6) 0.82872(6) 0.76429(3) 0.00731(14) Uani 1 1 d . . .
W15 W 0.64255(6) 0.59920(6) 0.72176(3) 0.00722(14) Uani 1 1 d . . .
W16 W 0.98947(6) 0.59711(6) 0.60131(3) 0.00868(7) Uani 1 1 d . . .
W17 W 0.55412(6) 0.78495(6) 0.51942(3) 0.00868(7) Uani 1 1 d . . .
W18 W 0.66069(6) 0.55930(6) 0.35282(3) 0.00802(15) Uani 1 1 d . . .
W19 W 0.89786(6) 0.78781(6) 0.39514(3) 0.00738(14) Uani 1 1 d . . .
W20 W 0.88627(6) 1.02646(6) 0.44005(3) 0.00752(14) Uani 1 1 d . . .
W21 W 0.63833(6) 1.01477(6) 0.44080(3) 0.01100(16) Uani 1 1 d . . .
W22 W 0.38265(6) 0.76707(6) 0.39284(3) 0.01120(16) Uani 1 1 d . . .
W23 W 0.39389(6) 0.54690(6) 0.35174(3) 0.00979(15) Uani 1 1 d . . .
W24 W 0.66618(6) 0.63903(6) 0.21747(3) 0.01061(15) Uani 1 1 d . . .
W25 W 0.90308(6) 0.86688(6) 0.25916(3) 0.00942(15) Uani 1 1 d . . .
W26 W 0.89166(6) 1.10969(6) 0.30559(3) 0.00982(15) Uani 1 1 d . . .
W27 W 0.64477(6) 1.09950(6) 0.30697(3) 0.01126(16) Uani 1 1 d . . .
W28 W 0.38563(6) 0.84881(7) 0.25908(3) 0.01184(16) Uani 1 1 d . . .
W29 W 0.39405(6) 0.62862(6) 0.21751(3) 0.01080(16) Uani 1 1 d . . .
W30 W 0.57394(7) 0.77817(7) 0.12366(3) 0.01358(7) Uani 1 1 d . . .
W31 W 0.81546(7) 1.01081(6) 0.16628(3) 0.01324(16) Uani 1 1 d . . .
W32 W 0.56654(7) 1.00339(7) 0.16645(3) 0.01457(17) Uani 1 1 d . . .
Zr1 Zr 0.99817(13) 0.84755(13) 0.63658(6) 0.0065(3) Uiso 1 1 d . . .
Zr2 Zr 0.73652(13) 0.58692(12) 0.59302(6) 0.0062(3) Uiso 1 1 d . . .
Zr3 Zr 0.80967(13) 0.79967(13) 0.52533(6) 0.0060(3) Uiso 1 1 d . . .
Zr4 Zr 0.54665(13) 0.53743(13) 0.48097(7) 0.0080(3) Uiso 1 1 d . . .
P1A P 0.8946(4) 0.6045(4) 0.71717(18) 0.0049(8) Uiso 1 1 d . . .
P2A P 0.8887(4) 0.5188(4) 0.86422(18) 0.0064(8) Uiso 1 1 d . . .
P1B P 0.6441(4) 0.7812(4) 0.40241(18) 0.0060(8) Uiso 1 1 d . . .
P2B P 0.6473(4) 0.8677(4) 0.25577(19) 0.0087(9) Uiso 1 1 d . . .
C1A C 1.1813(15) 1.0022(14) 0.5775(7) 0.021(4) Uiso 1 1 d . . .
C2A C 1.0702(11) 0.9958(11) 0.5511(6) 0.011(3) Uiso 1 1 d . . .
H2A H 1.0692 0.9983 0.5132 0.013 Uiso 1 1 d R . .
C3A C 1.0679(12) 1.0938(12) 0.5767(6) 0.015(3) Uiso 1 1 d . . .
H3A1 H 1.1358 1.1590 0.5714 0.018 Uiso 1 1 d R . .
H3A2 H 1.0030 1.0973 0.5587 0.018 Uiso 1 1 d R . .
C4A C 1.0618(13) 1.0963(13) 0.6344(6) 0.012(3) Uiso 1 1 d . . .
O1A O 1.2687(9) 1.0580(8) 0.5634(4) 0.018(2) Uiso 1 1 d . . .
O2A O 1.1714(11) 0.9553(11) 0.6186(5) 0.017(3) Uiso 1 1 d . . .
O3A O 0.9816(8) 0.8966(8) 0.5616(4) 0.0095(19) Uiso 1 1 d . . .
O4A O 1.0860(10) 1.1801(10) 0.6576(5) 0.027(3) Uiso 1 1 d . . .
O5A O 1.0284(9) 1.0096(9) 0.6568(5) 0.012(2) Uiso 1 1 d . . .
C1B C 0.4812(14) 0.3092(13) 0.4919(7) 0.015(3) Uiso 1 1 d . . .
C2B C 0.5030(11) 0.3583(11) 0.5473(6) 0.011(3) Uiso 1 1 d . . .
H2B H 0.5404 0.3273 0.5701 0.014 Uiso 1 1 d R . .
C3B C 0.3947(14) 0.3376(13) 0.5651(7) 0.023(3) Uiso 1 1 d . . .
H3B1 H 0.3484 0.2597 0.5662 0.028 Uiso 1 1 d R . .
H3B2 H 0.4125 0.3736 0.6007 0.028 Uiso 1 1 d R . .
C4B C 0.3315(14) 0.3733(14) 0.5342(7) 0.019(4) Uiso 1 1 d . . .
O1B O 0.4400(11) 0.2111(10) 0.4811(5) 0.028(3) Uiso 1 1 d . . .
O2B O 0.5223(11) 0.3787(10) 0.4589(5) 0.018(3) Uiso 1 1 d . . .
O3B O 0.5736(8) 0.4716(8) 0.5503(4) 0.012(2) Uiso 1 1 d . . .
O4B O 0.2312(11) 0.3458(11) 0.5396(5) 0.032(3) Uiso 1 1 d . . .
O5B O 0.3728(10) 0.4333(10) 0.4984(5) 0.014(3) Uiso 1 1 d . . .
K1 K 0.1718(4) 0.8804(3) 0.33515(18) 0.0262(9) Uiso 1 1 d . . .
K2 K 0.3800(4) 0.5301(4) 0.78826(19) 0.0312(10) Uiso 1 1 d . . .
K3 K 0.6635(5) 0.3032(5) 0.4246(2) 0.0389(13) Uiso 1 1 d . . .
K4 K 0.8739(4) 0.0798(4) 0.70001(19) 0.0233(9) Uiso 1 1 d . . .
K5 K 1.4346(5) 0.9551(4) 0.7347(2) 0.0458(13) Uiso 1 1 d . . .
K6 K 0.0941(5) 0.4229(5) 0.3683(3) 0.0574(16) Uiso 1 1 d . . .
K7 K 0.5010(3) 0.1197(3) 0.55688(17) 0.0330(9) Uiso 1 1 d . . .
Na1 Na 1.0354(8) 0.1072(8) 0.8399(4) 0.032(2) Uiso 1 1 d . . .
Na2 Na 0.4995(7) 0.2744(7) 0.2815(4) 0.028(2) Uiso 1 1 d . . .
Na3 Na 0.3750(6) 0.0637(6) 0.8893(3) 0.0354(17) Uiso 1 1 d . . .
Na4 Na 0.3275(8) 0.1556(8) 0.7738(4) 0.034(2) Uiso 1 1 d . . .
Na5 Na 0.2138(7) 0.2291(7) 0.3415(3) 0.0238(18) Uiso 1 1 d . . .
Na6 Na 0.2928(5) 0.6700(5) 0.6093(3) 0.0239(14) Uiso 1 1 d . . .
O1 O 1.0205(11) 0.3176(11) 0.9893(5) 0.019(3) Uiso 1 1 d . . .
O2 O 1.0040(11) 0.6866(10) 1.0556(5) 0.021(3) Uiso 1 1 d . . .
O3 O 0.6139(10) 0.3070(10) 0.9866(5) 0.016(3) Uiso 1 1 d . . .
O4 O 0.8205(11) 0.3234(11) 0.9709(5) 0.017(3) Uiso 1 1 d . . .
O5 O 1.0076(10) 0.5050(10) 1.0070(5) 0.016(3) Uiso 1 1 d . . .
O6 O 0.8140(9) 0.5000(9) 1.0051(5) 0.010(2) Uiso 1 1 d . . .
O7 O 0.8855(10) 0.4877(10) 0.9196(5) 0.014(3) Uiso 1 1 d . . .
O8 O 1.0108(9) 0.5878(9) 0.8597(4) 0.005(2) Uiso 1 1 d . . .
O9 O 0.8258(11) 0.5847(11) 0.8589(5) 0.015(3) Uiso 1 1 d . . .
O10 O 0.8343(10) 0.4179(10) 0.8278(5) 0.011(3) Uiso 1 1 d . . .
O11 O 1.0895(12) 0.4799(12) 0.9213(6) 0.022(3) Uiso 1 1 d . . .
O12 O 1.0791(10) 0.6862(10) 0.9611(5) 0.015(3) Uiso 1 1 d . . .
O13 O 0.8894(11) 0.6780(10) 0.9611(5) 0.014(3) Uiso 1 1 d . . .
O14 O 0.6725(12) 0.4685(11) 0.9208(6) 0.022(3) Uiso 1 1 d . . .
O15 O 0.6764(10) 0.2939(10) 0.8899(5) 0.009(2) Uiso 1 1 d . . .
O16 O 0.9058(11) 0.3029(11) 0.8898(5) 0.017(3) Uiso 1 1 d . . .
O17 O 0.5171(10) 0.1670(10) 0.8057(5) 0.015(3) Uiso 1 1 d . . .
O18 O 0.9159(10) 0.1798(10) 0.8065(5) 0.014(3) Uiso 1 1 d . . .
O19 O 1.2667(11) 0.5208(11) 0.8711(6) 0.020(3) Uiso 1 1 d . . .
O20 O 1.2454(12) 0.8790(11) 0.9369(6) 0.021(3) Uiso 1 1 d . . .
O21 O 0.8864(11) 0.8604(11) 0.9373(6) 0.018(3) Uiso 1 1 d . . .
O22 O 0.5003(10) 0.4921(10) 0.8659(5) 0.018(3) Uiso 1 1 d . . .
O23 O 0.6130(10) 0.3892(10) 0.8250(5) 0.011(2) Uiso 1 1 d . . .
O24 O 0.7322(10) 0.2075(10) 0.8156(5) 0.012(3) Uiso 1 1 d . . .
O25 O 1.0380(9) 0.4103(9) 0.8266(5) 0.007(2) Uiso 1 1 d . . .
O26 O 1.2226(10) 0.6837(10) 0.9019(5) 0.015(3) Uiso 1 1 d . . .
O27 O 1.0199(10) 0.7860(10) 0.8975(5) 0.010(2) Uiso 1 1 d . . .
O28 O 0.7134(10) 0.6574(10) 0.8987(5) 0.013(3) Uiso 1 1 d . . .
O29 O 1.1733(9) 0.5981(9) 0.8003(5) 0.008(2) Uiso 1 1 d . . .
O30 O 1.1622(10) 0.7921(10) 0.8367(5) 0.013(3) Uiso 1 1 d . . .
O31 O 0.8452(10) 0.7785(10) 0.8358(5) 0.014(3) Uiso 1 1 d . . .
O32 O 0.6387(10) 0.5744(10) 0.7996(5) 0.014(3) Uiso 1 1 d . . .
O33 O 0.6576(10) 0.3043(10) 0.7470(5) 0.013(3) Uiso 1 1 d . . .
O34 O 0.8737(10) 0.3098(10) 0.7477(5) 0.014(3) Uiso 1 1 d . . .
O35 O 0.5271(11) 0.2605(10) 0.6514(5) 0.015(3) Uiso 1 1 d . . .
O36 O 0.9318(11) 0.2783(10) 0.6557(5) 0.015(3) Uiso 1 1 d . . .
O37 O 1.2704(11) 0.6096(10) 0.7160(5) 0.017(3) Uiso 1 1 d . . .
O38 O 1.2557(10) 0.9661(10) 0.7861(5) 0.013(3) Uiso 1 1 d . . .
O39 O 0.8954(11) 0.9536(11) 0.7797(5) 0.016(3) Uiso 1 1 d . . .
O40 O 0.5076(10) 0.5810(10) 0.7139(5) 0.011(3) Uiso 1 1 d . . .
O41 O 0.6186(9) 0.4550(9) 0.7159(5) 0.005(2) Uiso 1 1 d . . .
O42 O 0.7399(11) 0.2930(11) 0.6621(6) 0.020(3) Uiso 1 1 d . . .
O43 O 1.0376(10) 0.4688(10) 0.7190(5) 0.015(3) Uiso 1 1 d . . .
O44 O 1.2275(10) 0.7721(10) 0.7490(5) 0.012(3) Uiso 1 1 d . . .
O45 O 1.0258(9) 0.8468(9) 0.7898(5) 0.006(2) Uiso 1 1 d . . .
O46 O 0.7222(8) 0.7534(8) 0.7460(4) 0.003(2) Uiso 1 1 d . . .
O47 O 0.8284(9) 0.6451(9) 0.7440(5) 0.008(2) Uiso 1 1 d . . .
O48 O 1.0146(9) 0.6557(9) 0.7436(5) 0.007(2) Uiso 1 1 d . . .
O49 O 0.8362(9) 0.4801(9) 0.7160(5) 0.007(2) Uiso 1 1 d . . .
O50 O 0.8947(10) 0.6332(10) 0.6601(5) 0.011(3) Uiso 1 1 d . . .
O51 O 0.6941(9) 0.4442(9) 0.6277(5) 0.009(2) Uiso 1 1 d . . .
O52 O 0.6723(9) 0.6179(9) 0.6553(4) 0.005(2) Uiso 1 1 d . . .
O53 O 0.9063(10) 0.8378(10) 0.6998(5) 0.009(2) Uiso 1 1 d . . .
O54 O 1.1007(10) 0.8473(9) 0.7035(5) 0.010(2) Uiso 1 1 d . . .
O55 O 1.1056(11) 0.6312(11) 0.6607(5) 0.015(3) Uiso 1 1 d . . .
O56 O 0.9238(10) 0.4552(10) 0.6289(5) 0.011(2) Uiso 1 1 d . . .
O57 O 0.8499(9) 0.5536(9) 0.5642(5) 0.008(2) Uiso 1 1 d . . .
O58 O 0.8397(11) 0.7505(11) 0.5974(6) 0.018(3) Uiso 1 1 d . . .
O59 O 1.0370(9) 0.7369(9) 0.5989(5) 0.011(2) Uiso 1 1 d . . .
O60 O 1.0524(10) 0.5678(10) 0.5549(5) 0.018(3) Uiso 1 1 d . . .
O61 O 0.7033(9) 0.6360(8) 0.5222(4) 0.002(2) Uiso 1 1 d . . .
O62 O 0.5053(9) 0.6407(9) 0.5229(5) 0.009(2) Uiso 1 1 d . . .
O63 O 0.6993(10) 0.8377(10) 0.5556(5) 0.012(3) Uiso 1 1 d . . .
O64 O 0.4900(10) 0.8080(10) 0.5673(5) 0.015(3) Uiso 1 1 d . . .
O65 O 0.6354(11) 0.5519(11) 0.4179(5) 0.016(3) Uiso 1 1 d . . .
O66 O 0.4375(10) 0.5343(10) 0.4181(5) 0.013(3) Uiso 1 1 d . . .
O67 O 0.4384(10) 0.7548(10) 0.4591(5) 0.009(2) Uiso 1 1 d . . .
O68 O 0.6175(11) 0.9277(10) 0.4917(5) 0.013(3) Uiso 1 1 d . . .
O69 O 0.8570(9) 0.9455(9) 0.4912(5) 0.010(2) Uiso 1 1 d . . .
O70 O 0.8698(10) 0.7694(10) 0.4592(5) 0.012(3) Uiso 1 1 d . . .
O71 O 0.6453(10) 0.7521(10) 0.4580(5) 0.010(3) Uiso 1 1 d . . .
O72 O 0.7106(9) 0.7382(9) 0.3735(5) 0.005(2) Uiso 1 1 d . . .
O73 O 0.5233(10) 0.7304(10) 0.3735(5) 0.013(3) Uiso 1 1 d . . .
O74 O 0.6973(10) 0.9026(9) 0.4049(5) 0.008(2) Uiso 1 1 d . . .
O75 O 0.6422(11) 0.4315(11) 0.3369(5) 0.016(3) Uiso 1 1 d . . .
O76 O 1.0313(11) 0.8095(11) 0.4053(5) 0.013(3) Uiso 1 1 d . . .
O77 O 1.0176(10) 1.1310(10) 0.4650(5) 0.013(3) Uiso 1 1 d . . .
O78 O 0.6065(12) 1.1098(12) 0.4676(6) 0.024(3) Uiso 1 1 d . . .
O79 O 0.2713(12) 0.7819(12) 0.4089(6) 0.022(3) Uiso 1 1 d . . .
O80 O 0.2854(11) 0.4177(11) 0.3339(6) 0.018(3) Uiso 1 1 d . . .
O81 O 0.5192(10) 0.5394(10) 0.3301(5) 0.012(3) Uiso 1 1 d . . .
O82 O 0.8224(10) 0.6422(10) 0.3700(5) 0.012(3) Uiso 1 1 d . . .
O83 O 0.9218(11) 0.9297(11) 0.4036(5) 0.014(3) Uiso 1 1 d . . .
O84 O 0.7964(9) 1.0885(9) 0.4578(4) 0.004(2) Uiso 1 1 d . . .
O85 O 0.4949(9) 0.9086(9) 0.4034(5) 0.008(2) Uiso 1 1 d . . .
O86 O 0.3101(11) 0.6187(11) 0.3732(5) 0.014(3) Uiso 1 1 d . . .
O87 O 0.6833(9) 0.6045(9) 0.2833(5) 0.009(2) Uiso 1 1 d . . .
O88 O 0.8963(10) 0.8055(10) 0.3211(5) 0.010(2) Uiso 1 1 d . . .
O89 O 0.8845(10) 1.0879(10) 0.3732(5) 0.010(2) Uiso 1 1 d . . .
O90 O 0.6659(11) 1.0772(11) 0.3740(5) 0.015(3) Uiso 1 1 d . . .
O91 O 0.3641(12) 0.7828(11) 0.3209(6) 0.021(3) Uiso 1 1 d . . .
O92 O 0.3757(11) 0.5966(11) 0.2830(5) 0.014(3) Uiso 1 1 d . . .
O93 O 0.6483(13) 0.5214(12) 0.1819(6) 0.024(3) Uiso 1 1 d . . .
O94 O 1.0381(10) 0.9075(10) 0.2500(5) 0.016(3) Uiso 1 1 d . . .
O95 O 1.0254(11) 1.2195(11) 0.3100(6) 0.019(3) Uiso 1 1 d . . .
O96 O 0.6106(10) 1.1980(10) 0.3159(5) 0.016(3) Uiso 1 1 d . . .
O97 O 0.2767(10) 0.8783(10) 0.2529(5) 0.012(2) Uiso 1 1 d . . .
O98 O 0.2881(10) 0.5129(10) 0.1834(5) 0.012(3) Uiso 1 1 d . . .
O99 O 0.5151(11) 0.6011(11) 0.2218(6) 0.016(3) Uiso 1 1 d . . .
O100 O 0.8250(9) 0.7292(9) 0.2184(5) 0.007(2) Uiso 1 1 d . . .
O101 O 0.9247(10) 0.9947(10) 0.2938(5) 0.010(2) Uiso 1 1 d . . .
O102 O 0.8002(10) 1.1776(9) 0.3073(5) 0.009(2) Uiso 1 1 d . . .
O103 O 0.4986(11) 0.9794(11) 0.2979(6) 0.020(3) Uiso 1 1 d . . .
O104 O 0.3186(10) 0.7132(9) 0.2215(5) 0.009(2) Uiso 1 1 d . . .
O105 O 0.7132(9) 0.8081(9) 0.2614(4) 0.003(2) Uiso 1 1 d . . .
O106 O 0.5231(11) 0.7981(11) 0.2623(5) 0.016(3) Uiso 1 1 d . . .
O107 O 0.7044(10) 0.9724(10) 0.2930(5) 0.011(3) Uiso 1 1 d . . .
O108 O 0.6509(10) 0.9036(10) 0.1989(5) 0.012(3) Uiso 1 1 d . . .
O109 O 0.6450(11) 0.7075(11) 0.1584(6) 0.016(3) Uiso 1 1 d . . .
O110 O 0.8718(9) 0.9281(9) 0.1969(4) 0.005(2) Uiso 1 1 d . . .
O111 O 0.8588(12) 1.0970(11) 0.2300(6) 0.019(3) Uiso 1 1 d . . .
O112 O 0.6244(10) 1.0845(10) 0.2319(5) 0.012(3) Uiso 1 1 d . . .
O113 O 0.4451(9) 0.9111(9) 0.1985(5) 0.008(2) Uiso 1 1 d . . .
O114 O 0.4503(10) 0.7021(10) 0.1582(5) 0.011(2) Uiso 1 1 d . . .
O115 O 0.5201(10) 0.8823(10) 0.1150(5) 0.013(3) Uiso 1 1 d . . .
O116 O 0.7154(12) 0.8932(12) 0.1129(6) 0.024(3) Uiso 1 1 d . . .
O117 O 0.7115(10) 1.0653(10) 0.1463(5) 0.014(3) Uiso 1 1 d . . .
O118 O 0.5103(12) 1.0734(12) 0.1341(6) 0.027(3) Uiso 1 1 d . . .
O119 O 0.5266(10) 0.7124(10) 0.0620(5) 0.017(3) Uiso 1 1 d . . .
O120 O 0.9193(11) 1.0904(11) 0.1310(5) 0.019(3) Uiso 1 1 d . . .
O1W O 0.003(3) 0.651(2) 0.2966(13) 0.045(7) Uiso 0.50 1 d P . .
O2W O 0.2377(10) 1.0166(10) 0.4518(5) 0.025(3) Uiso 1 1 d . . .
O3W O 0.1341(12) 1.0560(12) 0.3650(6) 0.030(3) Uiso 1 1 d . . .
O4W O 0.3829(13) 1.0454(12) 0.3762(6) 0.037(4) Uiso 1 1 d . . .
O5W O 0.6195(18) 0.3262(17) 0.2178(9) 0.066(6) Uiso 1 1 d . . .
O6W O 0.4152(18) 0.3647(17) 0.2372(9) 0.061(6) Uiso 1 1 d . . .
O7W O 0.363(2) 0.1148(19) 0.2292(9) 0.075(7) Uiso 1 1 d . . .
O8W O 0.4026(14) 0.2401(13) 0.3575(7) 0.036(4) Uiso 1 1 d . . .
O9W O 0.8361(14) 0.5134(14) 0.4582(7) 0.035(4) Uiso 1 1 d . . .
O10W O 0.875(2) 0.303(2) 0.4177(12) 0.033(7) Uiso 0.50 1 d P . .
O11W O 0.7017(12) 0.3098(11) 0.5352(6) 0.034(3) Uiso 1 1 d . . .
O12W O 0.3649(13) -0.0894(13) 0.5249(6) 0.048(4) Uiso 1 1 d . . .
O13W O 0.5982(13) 0.0266(13) 0.6123(6) 0.047(4) Uiso 1 1 d . . .
O14W O 0.6642(12) 0.0740(11) 0.7159(6) 0.032(3) Uiso 1 1 d . . .
O15W O 0.8033(11) 0.0663(11) 0.5917(5) 0.030(3) Uiso 1 1 d . . .
O16W O 0.6969(12) -0.1333(12) 0.6629(6) 0.023(3) Uiso 1 1 d . . .
O17W O 1.1860(15) 0.2790(14) 0.8779(7) 0.046(4) Uiso 1 1 d . . .
O18W O 0.9412(15) 0.0804(14) 0.9140(7) 0.046(4) Uiso 1 1 d . . .
O19W O 1.1341(12) 0.0250(12) 0.8749(6) 0.028(3) Uiso 1 1 d . . .
O20W O 1.1404(13) 0.1372(13) 0.7653(6) 0.032(4) Uiso 1 1 d . . .
O21W O 0.476(3) 0.730(3) 0.7976(14) 0.058(9) Uiso 0.50 1 d P . .
O22W O 0.1704(14) 0.3576(14) 0.7583(7) 0.047(4) Uiso 1 1 d . . .
O23W O 0.3953(12) 0.3351(12) 0.7457(6) 0.028(3) Uiso 1 1 d . . .
O24W O 0.089(3) 0.374(3) 0.5904(17) 0.016(8) Uiso 0.25 1 d P . .
O25W O 0.052(2) 0.390(2) 0.5042(12) 0.042(7) Uiso 0.50 1 d P . .
O26W O 0.074(3) 0.978(2) 0.1395(12) 0.045(7) Uiso 0.50 1 d P . .
O27W O 0.0038(12) 0.8913(12) 0.0370(6) 0.035(3) Uiso 1 1 d . . .
O28W O 0.2548(17) 0.9173(17) 0.0491(8) 0.066(6) Uiso 1 1 d . . .
O29W O 0.1139(15) 0.8103(14) 0.1599(7) 0.056(4) Uiso 1 1 d . . .
O30W O 0.082(2) 0.575(2) 0.1843(11) 0.033(6) Uiso 0.50 1 d P . .
O31W O 0.064(2) 0.448(2) 0.1009(12) 0.043(7) Uiso 0.50 1 d P . .
O32W O 0.2751(13) 0.6359(13) 0.0140(6) 0.048(4) Uiso 1 1 d . . .
O33W O 0.065(4) 0.302(4) 0.112(2) 0.033(12) Uiso 0.25 1 d P . .
O34W O 0.318(3) 0.480(2) 0.0686(12) 0.037(7) Uiso 0.50 1 d P . .
O35W O 0.969(3) 0.094(3) 0.0230(16) 0.054(10) Uiso 0.50 1 d P . .
O36W O 0.757(2) 0.956(2) 0.0165(11) 0.036(6) Uiso 0.50 1 d P . .
O37W O 0.6635(9) 0.6125(9) 0.0066(5) 0.020(2) Uiso 1 1 d . . .
O38W O 0.5052(18) 0.4780(17) 0.0829(9) 0.068(6) Uiso 1 1 d . . .
O39W O 0.353(3) 0.317(3) 0.1390(16) 0.056(10) Uiso 0.50 1 d P . .
O40W O 0.833(2) 0.736(2) 0.0991(11) 0.032(6) Uiso 0.50 1 d P . .
O41W O 0.545(3) 0.288(3) 0.0982(13) 0.037(7) Uiso 0.50 1 d P . .
O42W O 0.5125(18) 0.1231(18) 0.0365(9) 0.021(5) Uiso 0.50 1 d P . .
O43W O 0.717(2) 0.126(2) 0.0223(12) 0.041(7) Uiso 0.50 1 d P . .
O44W O 0.9101(9) 0.6259(8) 0.1597(4) 0.017(2) Uiso 1 1 d . . .
O45W O 0.8113(11) 0.3014(11) 0.2155(5) 0.035(3) Uiso 1 1 d . . .
O46W O 0.843(2) 0.425(2) 0.3222(11) 0.028(6) Uiso 0.50 1 d P . .
O47W O 0.125(2) 0.513(2) 0.2776(12) 0.036(7) Uiso 0.50 1 d P . .
O48W O 0.045(2) 0.5807(19) 0.4160(9) 0.076(7) Uiso 1 1 d . . .
O49W O 0.1284(11) 0.7989(11) 0.5039(6) 0.032(3) Uiso 1 1 d . . .
O50W O 0.2574(18) 0.5719(18) 0.4954(9) 0.073(6) Uiso 1 1 d . . .
O51W O 0.1807(14) 0.3031(14) 0.4208(7) 0.040(4) Uiso 1 1 d . . .
O52W O 0.4065(10) 0.5588(10) 0.6118(5) 0.021(3) Uiso 1 1 d . . .
O53W O 1.3199(17) 0.8708(16) 0.6298(8) 0.066(5) Uiso 1 1 d . . .
O54W O 1.4795(14) 0.8003(14) 0.6885(7) 0.047(4) Uiso 1 1 d . . .
O55W O 0.2695(13) 0.3789(13) 0.6698(7) 0.045(4) Uiso 1 1 d . . .
O56W O 1.415(2) 0.850(2) 0.8342(11) 0.028(6) Uiso 0.50 1 d P . .
O57W O 1.673(3) 0.969(3) 0.7999(16) 0.056(10) Uiso 0.50 1 d P . .
O58W O 0.3505(13) 0.0956(13) 0.6969(6) 0.033(4) Uiso 1 1 d . . .
O59W O 0.3628(10) 0.2432(10) 0.8603(5) 0.031(3) Uiso 1 1 d . . .
O60W O 0.4120(18) 0.7230(17) 0.9666(9) 0.079(6) Uiso 1 1 d . . .
O61W O 0.432(4) 0.534(4) 0.9674(18) 0.079(12) Uiso 0.50 1 d P . .
O62W O 0.160(4) 0.053(3) 0.9823(18) 0.064(12) Uiso 0.50 1 d P . .
O63W O 0.6175(19) 0.7809(19) 0.9361(10) 0.084(7) Uiso 1 1 d . . .
O64W O 0.8667(19) 0.2424(18) 0.5412(9) 0.084(6) Uiso 1 1 d . . .
O65W O 0.9738(19) 0.4568(19) 0.4704(10) 0.026(5) Uiso 0.50 1 d P . .

loop_
_atom_site_aniso_label
_atom_site_aniso_U_11
_atom_site_aniso_U_22
_atom_site_aniso_U_33
_atom_site_aniso_U_23
_atom_site_aniso_U_13
_atom_site_aniso_U_12
W1 0.0178(3) 0.0183(4) 0.0027(3) 0.0035(3) 0.0003(3) 0.0084(3)
W2 0.01830(15) 0.01626(15) 0.00090(13) 0.00057(11) 0.00020(11) 0.00456(12)
W3 0.0172(3) 0.0158(4) 0.0031(3) 0.0036(3) 0.0035(3) 0.0062(3)
W4 0.0116(3) 0.0097(3) 0.0027(3) 0.0014(3) 0.0006(3) 0.0033(3)
W5 0.0154(3) 0.0107(3) 0.0040(3) 0.0019(3) 0.0012(3) 0.0072(3)
W6 0.0122(3) 0.0162(4) 0.0043(3) 0.0025(3) -0.0003(3) 0.0069(3)
W7 0.0126(3) 0.0142(4) 0.0015(3) 0.0006(3) -0.0008(3) 0.0039(3)
W8 0.0154(3) 0.0137(4) 0.0021(3) -0.0007(3) 0.0018(3) 0.0064(3)
W9 0.0116(3) 0.0129(3) 0.0042(3) 0.0010(3) 0.0021(3) 0.0057(3)
W10 0.0115(3) 0.0074(3) 0.0010(3) -0.0005(3) -0.0015(3) 0.0020(3)
W11 0.0156(3) 0.0089(3) 0.0028(3) 0.0006(3) 0.0015(3) 0.0065(3)
W12 0.0112(3) 0.0170(4) 0.0036(3) 0.0022(3) 0.0013(3) 0.0086(3)
W13 0.0074(3) 0.0101(3) 0.0028(3) 0.0012(3) -0.0007(3) 0.0012(3)
W14 0.0099(3) 0.0088(3) 0.0019(3) -0.0001(3) 0.0006(3) 0.0036(3)
W15 0.0077(3) 0.0092(3) 0.0030(3) 0.0005(3) 0.0005(3) 0.0028(3)
W16 0.01197(13) 0.01412(14) 0.00196(13) 0.00146(11) 0.00157(11) 0.00779(11)
W17 0.01197(13) 0.01412(14) 0.00196(13) 0.00146(11) 0.00157(11) 0.00779(11)
W18 0.0104(3) 0.0069(3) 0.0040(3) -0.0011(3) -0.0005(3) 0.0025(3)
W19 0.0084(3) 0.0098(3) 0.0026(3) -0.0001(3) 0.0009(3) 0.0035(3)
W20 0.0110(3) 0.0081(3) 0.0024(3) 0.0015(3) 0.0002(3) 0.0039(3)
W21 0.0180(4) 0.0145(4) 0.0048(4) 0.0004(3) 0.0004(3) 0.0117(3)
W22 0.0101(3) 0.0178(4) 0.0064(4) 0.0018(3) -0.0003(3) 0.0077(3)
W23 0.0093(3) 0.0135(4) 0.0029(4) 0.0025(3) -0.0013(3) 0.0031(3)
W24 0.0140(3) 0.0113(3) 0.0031(3) -0.0020(3) 0.0008(3) 0.0037(3)
W25 0.0112(3) 0.0136(4) 0.0015(3) 0.0008(3) 0.0025(3) 0.0043(3)
W26 0.0127(3) 0.0101(3) 0.0032(4) 0.0018(3) -0.0004(3) 0.0030(3)
W27 0.0163(4) 0.0129(4) 0.0053(4) 0.0017(3) -0.0014(3) 0.0083(3)
W28 0.0122(3) 0.0176(4) 0.0056(4) 0.0018(3) -0.0014(3) 0.0078(3)
W29 0.0110(3) 0.0124(4) 0.0033(4) 0.0010(3) -0.0029(3) 0.0020(3)
W30 0.01830(15) 0.01626(15) 0.00090(13) 0.00057(11) 0.00020(11) 0.00456(12)
W31 0.0157(3) 0.0153(4) 0.0028(3) 0.0030(3) 0.0007(3) 0.0029(3)
W32 0.0192(4) 0.0172(4) 0.0051(4) 0.0040(3) -0.0012(3) 0.0075(3)

loop_
_geom_bond_atom_site_label_1
_geom_bond_atom_site_label_2
_geom_bond_distance
_geom_bond_site_symmetry_2
_geom_bond_publ_flag
W1 O1 1.715(13) . ?
W1 O4 1.903(13) . ?
W1 O16 1.911(14) . ?
W1 O5 1.920(13) . ?
W1 O11 1.928(15) . ?
W1 O7 2.391(13) . ?
W2 O2 1.716(14) . ?
W2 O13 1.843(13) . ?
W2 O12 1.865(13) . ?
W2 O6 1.938(12) . ?
W2 O5 1.971(12) . ?
W2 O7 2.391(14) . ?
W3 O3 1.704(13) . ?
W3 O15 1.862(13) . ?
W3 O14 1.868(14) . ?
W3 O6 1.947(12) . ?
W3 O4 1.957(13) . ?
W3 O7 2.388(13) . ?
W4 O17 1.694(13) . ?
W4 O33 1.834(13) . ?
W4 O23 1.860(12) . ?
W4 O24 1.909(12) . ?
W4 O15 1.977(13) . ?
W4 O10 2.393(13) . ?
W5 O18 1.741(12) . ?
W5 O34 1.842(14) . ?
W5 O25 1.910(11) . ?
W5 O16 1.931(14) . ?
W5 O24 1.947(12) . ?
W5 O10 2.370(12) . ?
W5 K4 4.052(5) . ?
W6 O19 1.723(13) . ?
W6 O29 1.873(12) . ?
W6 O25 1.882(12) . ?
W6 O11 1.896(15) . ?
W6 O26 1.966(13) . ?
W6 O8 2.354(11) . ?
W6 K2 3.954(5) 1_655 ?
W7 O20 1.719(15) . ?
W7 O30 1.838(14) . ?
W7 O27 1.888(12) . ?
W7 O26 1.897(12) . ?
W7 O12 1.961(13) . ?
W7 O8 2.377(11) . ?
W8 O21 1.711(14) . ?
W8 O31 1.792(13) . ?
W8 O27 1.904(12) . ?
W8 O28 1.912(13) . ?
W8 O13 2.016(13) . ?
W8 O9 2.321(13) . ?
W9 O22 1.726(13) . ?
W9 O32 1.742(13) . ?
W9 O28 1.896(13) . ?
W9 O23 1.924(13) . ?
W9 O14 1.978(14) . ?
W9 O9 2.358(13) . ?
W9 K2 3.825(5) . ?
W10 O35 1.702(13) . ?
W10 O51 1.810(12) . ?
W10 O42 1.911(14) . ?
W10 O41 1.916(11) . ?
W10 O33 1.997(13) . ?
W10 O49 2.304(12) . ?
W10 K7 4.130(4) . ?
W11 O36 1.691(13) . ?
W11 O56 1.844(13) . ?
W11 O43 1.851(13) . ?
W11 O42 1.943(14) . ?
W11 O34 1.981(14) . ?
W11 O49 2.352(11) . ?
W11 K4 4.043(5) . ?
W12 O37 1.694(13) . ?
W12 O55 1.883(14) . ?
W12 O29 1.943(12) . ?
W12 O44 1.947(13) . ?
W12 O43 1.964(13) . ?
W12 O48 2.347(11) . ?
W12 K2 4.051(5) 1_655 ?
W13 O38 1.708(13) . ?
W13 O54 1.748(12) . ?
W13 O45 1.874(11) . ?
W13 O44 1.886(12) . ?
W13 O30 2.012(13) . ?
W13 O48 2.377(12) . ?
W13 K5 3.740(6) . ?
W14 O39 1.716(13) . ?
W14 O53 1.775(12) . ?
W14 O46 1.900(10) . ?
W14 O45 1.938(11) . ?
W14 O31 2.076(13) . ?
W14 O47 2.383(12) . ?
W14 K4 4.080(5) 1_565 ?
W15 O40 1.741(12) . ?
W15 O52 1.846(11) . ?
W15 O41 1.922(11) . ?
W15 O46 1.966(11) . ?
W15 O32 2.100(13) . ?
W15 O47 2.319(11) . ?
W15 K2 3.929(5) . ?
W16 O60 1.723(13) . ?
W16 O59 1.790(11) . ?
W16 O57 1.850(11) . ?
W16 O55 1.964(13) . ?
W16 O56 2.005(12) . ?
W16 O50 2.326(12) . ?
W16 Zr2 3.4108(16) . ?
W17 O64 1.725(12) . ?
W17 O62 1.852(11) . ?
W17 O63 1.883(12) . ?
W17 O67 1.988(12) . ?
W17 O68 2.015(13) . ?
W17 O71 2.321(13) . ?
W17 Zr3 3.4223(17) . ?
W18 O75 1.743(13) . ?
W18 O65 1.787(14) . ?
W18 O81 1.856(12) . ?
W18 O82 1.947(12) . ?
W18 O87 1.982(12) . ?
W18 O72 2.327(11) . ?
W19 O76 1.704(13) . ?
W19 O70 1.780(13) . ?
W19 O82 1.869(12) . ?
W19 O83 1.891(13) . ?
W19 O88 1.977(13) . ?
W19 O72 2.322(11) . ?
W19 K1 3.924(4) 1_655 ?
W20 O77 1.732(13) . ?
W20 O69 1.775(12) . ?
W20 O84 1.923(11) . ?
W20 O83 1.926(13) . ?
W20 O89 2.011(13) . ?
W20 O74 2.383(12) . ?
W21 O78 1.757(15) . ?
W21 O68 1.829(13) . ?
W21 O84 1.901(11) . ?
W21 O85 1.932(12) . ?
W21 O90 2.007(14) . ?
W21 O74 2.326(12) . ?
W21 K3 4.022(6) 1_565 ?
W22 O79 1.746(14) . ?
W22 O85 1.852(11) . ?
W22 O86 1.875(13) . ?
W22 O67 1.877(12) . ?
W22 O91 1.922(15) . ?
W22 O73 2.344(12) . ?
W23 O80 1.729(14) . ?
W23 O66 1.827(13) . ?
W23 O81 1.933(12) . ?
W23 O86 1.987(13) . ?
W23 O92 2.010(14) . ?
W23 O73 2.355(13) . ?
W23 K6 3.741(7) . ?
W24 O93 1.779(15) . ?
W24 O87 1.845(12) . ?
W24 O99 1.911(13) . ?
W24 O100 1.940(12) . ?
W24 O109 1.946(14) . ?
W24 O105 2.377(11) . ?
W25 O94 1.722(12) . ?
W25 O101 1.875(13) . ?
W25 O88 1.882(13) . ?
W25 O100 1.920(12) . ?
W25 O110 1.995(11) . ?
W25 O105 2.352(11) . ?
W25 K1 3.925(4) 1_655 ?
W26 O95 1.750(14) . ?
W26 O89 1.828(13) . ?
W26 O101 1.927(12) . ?
W26 O102 1.930(11) . ?
W26 O111 1.968(15) . ?
W26 O107 2.356(13) . ?
W26 K6 4.106(7) 1_665 ?
W27 O96 1.701(12) . ?
W27 O90 1.824(14) . ?
W27 O102 1.889(12) . ?
W27 O103 1.905(14) . ?
W27 O112 1.950(13) . ?
W27 O107 2.358(12) . ?
W27 K3 4.043(6) 1_565 ?
W28 O97 1.741(12) . ?
W28 O104 1.865(12) . ?
W28 O91 1.904(15) . ?
W28 O103 1.905(14) . ?
W28 O113 1.941(12) . ?
W28 O106 2.331(13) . ?
W28 K1 3.939(4) . ?
W29 O98 1.711(13) . ?
W29 O92 1.822(14) . ?
W29 O99 1.886(13) . ?
W29 O104 1.945(11) . ?
W29 O114 1.952(12) . ?
W29 O106 2.355(14) . ?
W30 O119 1.722(13) . ?
W30 O114 1.902(12) . ?
W30 O109 1.912(13) . ?
W30 O116 1.928(15) . ?
W30 O115 1.970(12) . ?
W30 O108 2.370(13) . ?
W31 O120 1.753(14) . ?
W31 O110 1.868(11) . ?
W31 O111 1.885(15) . ?
W31 O116 1.952(15) . ?
W31 O117 1.972(12) . ?
W31 O108 2.349(13) . ?
W32 O118 1.736(15) . ?
W32 O112 1.885(13) . ?
W32 O113 1.896(12) . ?
W32 O117 1.919(13) . ?
W32 O115 1.936(13) . ?
W32 O108 2.369(12) . ?
Zr1 O58 2.055(14) . ?
Zr1 O54 2.131(12) . ?
Zr1 O59 2.134(12) . ?
Zr1 O3A 2.152(10) . ?
Zr1 O5A 2.176(12) . ?
Zr1 O53 2.180(12) . ?
Zr1 O2A 2.269(13) . ?
Zr1 Zr3 3.489(2) . ?
Zr2 O57 2.053(11) . ?
Zr2 O58 2.067(14) . ?
Zr2 O52 2.078(11) . ?
Zr2 O61 2.103(11) . ?
Zr2 O51 2.125(12) . ?
Zr2 O3B 2.177(10) . ?
Zr2 O50 2.438(13) . ?
Zr2 Zr3 3.3894(14) . ?
Zr2 Zr4 3.511(2) . ?
Zr3 O63 2.072(12) . ?
Zr3 O61 2.078(11) . ?
Zr3 O58 2.122(14) . ?
Zr3 O70 2.124(12) . ?
Zr3 O69 2.148(12) . ?
Zr3 O3A 2.163(10) . ?
Zr3 O71 2.498(13) . ?
Zr4 O61 2.060(11) . ?
Zr4 O66 2.091(13) . ?
Zr4 O62 2.126(11) . ?
Zr4 O65 2.137(14) . ?
Zr4 O2B 2.169(13) . ?
Zr4 O3B 2.171(10) . ?
Zr4 O5B 2.261(13) . ?
P1A O47 1.513(12) . ?
P1A O48 1.515(12) . ?
P1A O49 1.561(12) . ?
P1A O50 1.578(14) . ?
P2A O10 1.491(14) . ?
P2A O8 1.519(12) . ?
P2A O7 1.545(14) . ?
P2A O9 1.560(13) . ?
P1B O74 1.524(12) . ?
P1B O71 1.543(14) . ?
P1B O73 1.545(13) . ?
P1B O72 1.568(12) . ?
P2B O105 1.519(11) . ?
P2B O107 1.540(14) . ?
P2B O106 1.556(14) . ?
P2B O108 1.605(14) . ?
C1A O1A 1.20(2) . ?
C1A O2A 1.29(2) . ?
C1A C2A 1.57(2) . ?
C2A O3A 1.431(16) . ?
C2A C3A 1.54(2) . ?
C3A C4A 1.53(2) . ?
C4A O4A 1.19(2) . ?
C4A O5A 1.30(2) . ?
C4A K4 3.207(16) 1_565 ?
O1A K7 2.926(11) 1_665 ?
O4A K4 2.968(14) 1_565 ?
O5A K4 3.060(12) 1_565 ?
C1B O1B 1.24(2) . ?
C1B O2B 1.32(2) . ?
C1B C2B 1.52(2) . ?
C1B K3 3.275(18) . ?
C1B K7 3.379(17) . ?
C2B O3B 1.430(16) . ?
C2B C3B 1.52(2) . ?
C2B K7 3.424(14) . ?
C3B C4B 1.41(2) . ?
C4B O4B 1.28(2) . ?
C4B O5B 1.30(2) . ?
O1B K7 2.708(14) . ?
O1B K3 3.296(14) . ?
O2B K3 2.849(14) . ?
K1 O76 2.711(14) 1_455 ?
K1 O97 2.750(13) . ?
K1 O4W 2.773(16) . ?
K1 O3W 2.890(15) . ?
K1 O94 2.900(13) 1_455 ?
K1 O1W 3.01(3) . ?
K1 O79 3.026(15) . ?
K1 O2W 3.335(14) . ?
K1 O88 3.396(13) 1_455 ?
K1 W25 3.925(4) 1_455 ?
K1 W19 3.924(4) 1_455 ?
K2 O21W 2.50(4) . ?
K2 O40 2.682(14) . ?
K2 O22 2.726(14) . ?
K2 O22W 2.749(18) . ?
K2 O19 2.802(15) 1_455 ?
K2 O37 2.899(14) 1_455 ?
K2 O23W 3.064(15) . ?
K2 O32 3.294(13) . ?
K2 W6 3.954(5) 1_455 ?
K2 W12 4.051(5) 1_455 ?
K3 O9W 2.813(19) . ?
K3 O78 2.828(16) 1_545 ?
K3 O11W 2.887(16) . ?
K3 O10W 2.94(3) . ?
K3 O96 3.005(15) 1_545 ?
K3 O75 3.094(15) . ?
K3 W21 4.022(6) 1_545 ?
K3 W27 4.043(6) 1_545 ?
K3 Na2 4.061(11) . ?
K4 O15W 2.871(15) . ?
K4 O16W 2.874(16) . ?
K4 O36 2.907(14) . ?
K4 O39 2.916(14) 1_545 ?
K4 O14W 2.940(15) . ?
K4 O18 2.946(14) . ?
K4 O4A 2.968(14) 1_545 ?
K4 O5A 3.060(12) 1_545 ?
K4 C4A 3.207(17) 1_545 ?
K4 Na1 3.979(11) . ?
K5 O54W 2.827(18) . ?
K5 O44 2.895(14) . ?
K5 O53W 2.90(2) . ?
K5 O14W 2.917(15) 1_665 ?
K5 O58W 2.923(16) 1_665 ?
K5 O38 3.017(14) . ?
K5 O56W 3.06(3) . ?
K5 O17 3.103(14) 1_665 ?
K5 Na4 3.949(11) 1_665 ?
K5 Na6 4.572(9) 1_655 ?
K5 Na3 4.587(10) 1_665 ?
K6 O47W 2.75(3) . ?
K6 O51W 2.846(18) . ?
K6 O95 2.882(16) 1_445 ?
K6 O48W 2.92(2) . ?
K6 O80 2.925(15) . ?
K6 O86 2.945(15) . ?
K6 O10W 3.16(3) 1_455 ?
K6 Na5 3.922(11) . ?
K6 W26 4.106(7) 1_445 ?
K7 O13W 2.676(17) . ?
K7 O12W 2.685(17) . ?
K7 O1A 2.926(11) 1_445 ?
K7 O78 2.938(16) 1_545 ?
K7 O11W 2.957(15) . ?
K7 O35 2.997(14) . ?
Na1 O19W 2.333(17) . ?
Na1 O17W 2.40(2) . ?
Na1 O18W 2.42(2) . ?
Na1 O39 2.444(17) 1_545 ?
Na1 O18 2.446(15) . ?
Na1 O20W 2.509(19) . ?
Na2 O7W 2.38(3) . ?
Na2 O6W 2.38(2) . ?
Na2 O5W 2.39(2) . ?
Na2 O96 2.400(15) 1_545 ?
Na2 O75 2.418(17) . ?
Na2 O8W 2.477(19) . ?
Na2 Na5 4.198(12) . ?
Na3 O59W 2.791(15) . ?
Na3 O20 2.846(16) 1_445 ?
Na3 O38 2.906(16) 1_445 ?
Na3 Na4 3.490(13) . ?
Na3 K5 4.587(10) 1_445 ?
Na4 O58W 2.275(19) . ?
Na4 O59W 2.423(17) . ?
Na4 O20W 2.454(18) 1_455 ?
Na4 O38 2.456(16) 1_445 ?
Na4 O23W 2.464(18) . ?
Na4 O17 2.583(16) . ?
Na4 K5 3.949(11) 1_445 ?
Na5 O3W 2.332(17) 1_545 ?
Na5 O80 2.419(16) . ?
Na5 O51W 2.48(2) . ?
Na5 O8W 2.524(18) . ?
Na5 O95 2.576(16) 1_445 ?
Na6 O52W 2.716(14) . ?
Na6 O53W 2.73(2) 1_455 ?
Na6 O54W 2.87(2) 1_455 ?
Na6 O64 2.887(14) . ?
Na6 O55 2.890(15) 1_455 ?
Na6 O37 2.988(15) 1_455 ?
Na6 K5 4.572(9) 1_455 ?
O17 K5 3.103(14) 1_445 ?
O19 K2 2.802(15) 1_655 ?
O20 Na3 2.846(16) 1_665 ?
O37 K2 2.899(14) 1_655 ?
O37 Na6 2.988(15) 1_655 ?
O38 Na4 2.456(16) 1_665 ?
O38 Na3 2.906(16) 1_665 ?
O39 Na1 2.444(17) 1_565 ?
O39 K4 2.916(14) 1_565 ?
O55 Na6 2.890(15) 1_655 ?
O76 K1 2.711(14) 1_655 ?
O78 K3 2.828(16) 1_565 ?
O78 K7 2.938(16) 1_565 ?
O88 K1 3.396(12) 1_655 ?
O94 K1 2.900(13) 1_655 ?
O95 Na5 2.576(16) 1_665 ?
O95 K6 2.882(16) 1_665 ?
O96 Na2 2.400(15) 1_565 ?
O96 K3 3.005(15) 1_565 ?
O3W Na5 2.332(17) 1_565 ?
O10W K6 3.16(3) 1_655 ?
O14W K5 2.917(15) 1_445 ?
O20W Na4 2.454(18) 1_655 ?
O53W Na6 2.73(2) 1_655 ?
O54W Na6 2.874(19) 1_655 ?
O58W K5 2.923(16) 1_445 ?
